data_7228640
loop_
_publ_author_name
'Buffeteau, Thierry'
'Pitrat, Delphine'
'Daugey, Nicolas'
'Calin, Nathalie'
'Jean, Marion'
'Vanthuyne, Nicolas'
'Ducasse, Laurent'
'Wien, Frank'
'Brotin, Thierry'

_publ_section_title
;
 Chiroptical properties of cryptophane-111
;
_journal_name_full 'Phys. Chem. Chem. Phys.'
_journal_paper_doi 10.1039/C7CP02045G
_journal_year 2017
_chemical_formula_moiety 'C45 H36 O6, C H2 Cl2'
_chemical_formula_sum 'C46 H38 Cl2 O6'
_chemical_formula_weight 757.66
_chemical_name_systematic
;
 ?
;
_space_group_crystal_system monoclinic
_space_group_IT_number 4
_space_group_name_Hall 'P 2yb'
_space_group_name_H-M_alt 'P 1 21 1'
_symmetry_space_group_name_Hall 'P 2yb'
_symmetry_space_group_name_H-M 'P 1 21 1'
_atom_sites_solution_hydrogens geom
_audit_creation_method SHELXL-2013
_audit_update_record
;
2017-03-13 deposited with the CCDC.
2017-07-05 downloaded from the CCDC.
;
_cell_angle_alpha 90
_cell_angle_beta 104.655(5)
_cell_angle_gamma 90
_cell_formula_units_Z 2
_cell_length_a 10.6304(4)
_cell_length_b 10.6493(5)
_cell_length_c 16.3294(8)
_cell_measurement_reflns_used 11663
_cell_measurement_temperature 100
_cell_measurement_theta_max 66.9250
_cell_measurement_theta_min 4.2480
_cell_volume 1788.45(14)
_computing_cell_refinement 'CrysAlisPro, (Agilent, 2011)'
_computing_data_collection 'Gemini, (Oxford Diffraction, 2006)'
_computing_data_reduction 'CrysAlisPro, (Agilent, 2011)'
_computing_molecular_graphics 'SHELXLe  (Sheldrick, 2011)'
_computing_publication_material 'SHELXLe  (Sheldrick, 2011)'
_computing_structure_refinement 'SHELXL-2013 (Sheldrick, 2013)'
_computing_structure_solution 'SHELXS-97 (Sheldrick, 1990)'
_diffrn_ambient_temperature 100
_diffrn_detector_area_resol_mean 10.4685
_diffrn_measured_fraction_theta_full 0.9932
_diffrn_measured_fraction_theta_max 0.9928
_diffrn_measurement_device_type 'Xcalibur, Atlas, Gemini ultra'
_diffrn_measurement_method '\w scans'
_diffrn_radiation_type CuK\a
_diffrn_radiation_wavelength 1.54184
_diffrn_reflns_av_R_equivalents 0.0831
_diffrn_reflns_av_unetI/netI 0.0605
_diffrn_reflns_Laue_measured_fraction_full 0.981
_diffrn_reflns_Laue_measured_fraction_max 0.996
_diffrn_reflns_limit_h_max 11
_diffrn_reflns_limit_h_min -12
_diffrn_reflns_limit_k_max 12
_diffrn_reflns_limit_k_min -12
_diffrn_reflns_limit_l_max 19
_diffrn_reflns_limit_l_min -19
_diffrn_reflns_number 25119
_diffrn_reflns_point_group_measured_fraction_full 0.978
_diffrn_reflns_point_group_measured_fraction_max 0.993
_diffrn_reflns_theta_full 67.684
_diffrn_reflns_theta_max 66.893
_diffrn_reflns_theta_min 4.299
_diffrn_source 'sealed X-ray tube'
_exptl_absorpt_coefficient_mu 2.065
_exptl_absorpt_correction_T_max 0.707
_exptl_absorpt_correction_T_min 0.322
_exptl_absorpt_correction_type analytical
_exptl_absorpt_process_details
;
CrysAlisPro, Agilent Technologies,
Version 1.171.37.31 (release 14-01-2014 CrysAlis171 .NET)
(compiled Jan 14 2014,18:38:05)
Analytical numeric absorption correction using a multifaceted crystal
            model based on expressions derived by R.C. Clark & J.S. Reid.
(Clark, R. C. & Reid, J. S. (1995). Acta Cryst. A51, 887-897)
Empirical absorption correction using spherical harmonics,
 implemented in SCALE3 ABSPACK scaling algorithm.
;
_exptl_crystal_colour 'clear intense colourless'
_exptl_crystal_density_diffrn 1.407
_exptl_crystal_density_method 'not measured'
_exptl_crystal_description rhombohedral
_exptl_crystal_F_000 792
_exptl_crystal_recrystallization_method 'From the Melt'
_exptl_crystal_size_max 0.33785
_exptl_crystal_size_mid 0.2757
_exptl_crystal_size_min 0.08735
_refine_diff_density_max 0.327
_refine_diff_density_min -0.373
_refine_diff_density_rms 0.063
_refine_ls_abs_structure_details
;
 Flack x determined using 2497 quotients [(I+)-(I-)]/[(I+)+(I-)]
 (Parsons and Flack (2004), Acta Cryst. A60, s61).
;
_refine_ls_abs_structure_Flack -0.010(13)
_refine_ls_extinction_coef 0.0033(6)
_refine_ls_extinction_expression Fc^*^=kFc[1+0.001xFc^2^\l^3^/sin(2\q)]^-1/4^
_refine_ls_extinction_method SHELXL
_refine_ls_goodness_of_fit_ref 1.038
_refine_ls_hydrogen_treatment constr
_refine_ls_matrix_type full
_refine_ls_number_parameters 488
_refine_ls_number_reflns 6318
_refine_ls_number_restraints 1
_refine_ls_restrained_S_all 1.038
_refine_ls_R_factor_all 0.0534
_refine_ls_R_factor_gt 0.0476
_refine_ls_shift/su_max 0.002
_refine_ls_shift/su_mean 0.000
_refine_ls_structure_factor_coef Fsqd
_refine_ls_weighting_details 'w=1/[\s^2^(Fo^2^)+(0.0875P)^2^+0.2755P] where P=(Fo^2^+2Fc^2^)/3'
_refine_ls_weighting_scheme calc
_refine_ls_wR_factor_gt 0.1224
_refine_ls_wR_factor_ref 0.1303
_reflns_Friedel_coverage 0.884
_reflns_Friedel_fraction_full 0.974
_reflns_Friedel_fraction_max 0.990
_reflns_number_gt 5850
_reflns_number_total 6318
_reflns_threshold_expression 'I > 2\s(I)'
_cod_data_source_file c7cp02045g2.cif
_cod_data_source_block cr111_2
_cod_database_code 7228640
_shelx_space_group_comment
;
The symmetry employed for this shelxl refinement is uniquely defined
by the following loop, which should always be used as a source of
symmetry information in preference to the above space-group names.
They are only intended as comments.
;
_shelxl_version_number 2013-4

loop_
_space_group_symop_operation_xyz
'x, y, z'
'-x, y+1/2, -z'

loop_
_atom_site_label
_atom_site_type_symbol
_atom_site_fract_x
_atom_site_fract_y
_atom_site_fract_z
_atom_site_U_iso_or_equiv
_atom_site_adp_type
_atom_site_occupancy
_atom_site_site_symmetry_order
_atom_site_calc_flag
_atom_site_refinement_flags_posn
_atom_site_refinement_flags_adp
Cl1 Cl 0.76199(10) 0.79887(11) 0.86766(8) 0.0286(3) Uani 1 1 d . .
O1 O 0.8398(3) 0.8024(3) 1.57051(18) 0.0178(6) Uani 1 1 d . .
Cl2 Cl 1.03482(11) 0.86636(13) 0.93409(7) 0.0316(3) Uani 1 1 d . .
O2 O 0.2890(3) 0.6264(3) 1.16899(19) 0.0149(6) Uani 1 1 d . .
O3 O 0.3498(3) 0.7169(3) 1.05014(18) 0.0149(6) Uani 1 1 d . .
O4 O 0.6152(3) 0.7479(3) 1.5457(2) 0.0198(7) Uani 1 1 d . .
O5 O 1.0570(3) 0.8827(3) 1.1408(2) 0.0196(7) Uani 1 1 d . .
C46 C 0.2586(4) 0.6476(4) 1.0806(3) 0.0155(9) Uani 1 1 d . .
H46A H 0.2472 0.5667 1.0524 0.019 Uiso 1 1 calc R U
H46B H 0.1758 0.6910 1.0644 0.019 Uiso 1 1 calc R U
C45 C 0.6396(4) 1.1296(4) 1.3765(3) 0.0148(9) Uani 1 1 d . .
H45A H 0.6866 1.1648 1.4304 0.018 Uiso 1 1 calc R U
H45B H 0.5771 1.1920 1.3484 0.018 Uiso 1 1 calc R U
C44 C 0.4433(4) 0.9819(4) 1.3426(3) 0.0152(9) Uani 1 1 d . .
C43 C 0.7349(4) 0.7692(5) 1.6051(3) 0.0204(9) Uani 1 1 d . .
H43A H 0.7586 0.6938 1.6388 0.024 Uiso 1 1 calc R U
H43B H 0.7230 0.8357 1.6430 0.024 Uiso 1 1 calc R U
C42 C 0.3763(4) 1.0520(4) 1.2633(3) 0.0146(9) Uani 1 1 d . .
H42A H 0.3990 1.1403 1.2704 0.018 Uiso 1 1 calc R U
H42B H 0.2830 1.0450 1.2549 0.018 Uiso 1 1 calc R U
C41 C 1.0987(5) 1.3630(5) 1.1559(3) 0.0254(10) Uani 1 1 d . .
H41A H 1.1176 1.4478 1.1772 0.030 Uiso 1 1 calc R U
H41B H 1.0761 1.3135 1.1999 0.030 Uiso 1 1 calc R U
C40 C 1.0194(4) 0.6981(4) 1.4235(3) 0.0150(9) Uani 1 1 d . .
H40 H 1.0920 0.7251 1.4063 0.018 Uiso 1 1 calc R U
C39 C 0.9953(4) 0.5309(4) 1.3133(3) 0.0140(9) Uani 1 1 d . .
H39A H 1.0894 0.5279 1.3255 0.017 Uiso 1 1 calc R U
H39B H 0.9624 0.4457 1.3045 0.017 Uiso 1 1 calc R U
C38 C 0.7355(4) 0.4747(4) 1.1861(3) 0.0140(9) Uani 1 1 d . .
H38A H 0.7910 0.4096 1.2177 0.017 Uiso 1 1 calc R U
H38B H 0.6978 0.4423 1.1297 0.017 Uiso 1 1 calc R U
C37 C 1.0160(4) 0.7094(4) 1.2193(3) 0.0139(8) Uani 1 1 d . .
H37 H 1.0988 0.7215 1.2544 0.017 Uiso 1 1 calc R U
C36 C 0.6241(4) 0.9412(4) 1.4640(3) 0.0164(9) Uani 1 1 d . .
H36 H 0.7045 0.9645 1.4984 0.020 Uiso 1 1 calc R U
C35 C 0.7357(4) 1.1069(4) 1.3230(3) 0.0124(8) Uani 1 1 d . .
C34 C 1.0142(4) 1.0065(4) 1.1232(3) 0.0151(8) Uani 1 1 d . .
H34A H 0.9227 1.0063 1.0939 0.018 Uiso 1 1 calc R U
H34B H 1.0617 1.0450 1.0863 0.018 Uiso 1 1 calc R U
C33 C 0.9544(4) 1.0426(4) 1.3206(3) 0.0172(9) Uani 1 1 d . .
H33 H 1.0339 1.0070 1.3477 0.021 Uiso 1 1 calc R U
C32 C 0.5283(4) 1.0092(4) 1.0762(3) 0.0152(9) Uani 1 1 d . .
H32 H 0.5833 1.0510 1.0492 0.018 Uiso 1 1 calc R U
C31 C 0.5299(4) 0.5035(4) 1.3468(3) 0.0147(8) Uani 1 1 d . .
H31 H 0.5355 0.4874 1.4035 0.018 Uiso 1 1 calc R U
C30 C 0.4763(4) 0.8956(4) 1.0446(3) 0.0156(9) Uani 1 1 d . .
H30 H 0.4978 0.8602 0.9978 0.019 Uiso 1 1 calc R U
C29 C 0.4155(4) 0.5510(4) 1.2964(3) 0.0147(8) Uani 1 1 d . .
H29 H 0.3455 0.5671 1.3193 0.018 Uiso 1 1 calc R U
C28 C 0.8193(4) 0.5876(4) 1.1789(3) 0.0133(8) Uani 1 1 d . .
C27 C 0.7746(4) 0.6721(4) 1.1126(3) 0.0156(9) Uani 1 1 d . .
H27 H 0.6932 0.6592 1.0759 0.019 Uiso 1 1 calc R U
C26 C 0.5009(4) 1.0638(4) 1.1477(3) 0.0134(8) Uani 1 1 d . .
C25 C 0.8465(4) 0.5489(4) 1.4149(3) 0.0129(8) Uani 1 1 d . .
C24 C 0.8094(4) 0.6157(4) 1.4788(3) 0.0135(8) Uani 1 1 d . .
H24 H 0.7410 0.5866 1.4996 0.016 Uiso 1 1 calc R U
C23 C 0.9302(4) 1.0808(4) 1.2372(3) 0.0152(9) Uani 1 1 d . .
C22 C 0.9800(4) 0.7663(4) 1.4840(3) 0.0162(9) Uani 1 1 d . .
H22 H 1.0236 0.8392 1.5062 0.019 Uiso 1 1 calc R U
C21 C 0.9417(4) 0.6082(4) 1.2344(3) 0.0133(8) Uani 1 1 d . .
C20 C 0.5656(4) 1.0146(4) 1.3938(3) 0.0137(9) Uani 1 1 d . .
C19 C 0.8471(4) 0.7738(4) 1.0996(3) 0.0178(9) Uani 1 1 d . .
H19 H 0.8146 0.8294 1.0554 0.021 Uiso 1 1 calc R U
C18 C 0.3909(4) 0.8341(4) 1.0835(3) 0.0125(8) Uani 1 1 d . .
C17 C 0.9546(4) 0.5896(4) 1.3868(3) 0.0136(8) Uani 1 1 d . .
C16 C 0.4392(4) 0.8027(4) 1.4341(3) 0.0204(9) Uani 1 1 d . .
H16 H 0.3963 0.7326 1.4476 0.025 Uiso 1 1 calc R U
C15 C 0.8735(4) 0.7243(4) 1.5114(2) 0.0139(8) Uani 1 1 d . .
C14 C 0.7629(4) 0.4378(4) 1.3766(3) 0.0139(8) Uani 1 1 d . .
H14A H 0.8116 0.3843 1.3476 0.017 Uiso 1 1 calc R U
H14B H 0.7419 0.3890 1.4216 0.017 Uiso 1 1 calc R U
C13 C 0.7106(4) 1.1399(4) 1.2372(3) 0.0132(8) Uani 1 1 d . .
C12 C 0.3573(4) 0.8886(4) 1.1516(3) 0.0144(8) Uani 1 1 d . .
H12 H 0.2972 0.8492 1.1756 0.017 Uiso 1 1 calc R U
C11 C 0.8103(4) 1.1288(4) 1.1960(3) 0.0144(8) Uani 1 1 d . .
H11 H 0.7956 1.1543 1.1399 0.017 Uiso 1 1 calc R U
C10 C 0.5626(4) 0.8334(4) 1.4825(3) 0.0152(9) Uani 1 1 d . .
C9 C 0.6262(4) 0.5003(4) 1.2287(3) 0.0123(8) Uani 1 1 d . .
C8 C 0.4053(4) 0.5744(4) 1.2118(3) 0.0125(8) Uani 1 1 d . .
C7 C 0.6380(4) 0.4789(4) 1.3146(3) 0.0125(8) Uani 1 1 d . .
C6 C 0.8577(4) 1.0583(4) 1.3631(3) 0.0158(9) Uani 1 1 d . .
H6 H 0.8747 1.0359 1.4199 0.019 Uiso 1 1 calc R U
C5 C 0.5098(4) 0.5461(4) 1.1775(3) 0.0124(8) Uani 1 1 d . .
H5 H 0.5016 0.5579 1.1200 0.015 Uiso 1 1 calc R U
C4 C 0.5777(4) 1.1799(4) 1.1844(3) 0.0149(8) Uani 1 1 d . .
H4A H 0.5874 1.2348 1.1390 0.018 Uiso 1 1 calc R U
H4B H 0.5319 1.2255 1.2194 0.018 Uiso 1 1 calc R U
C3 C 0.4131(4) 1.0027(4) 1.1849(3) 0.0127(8) Uani 1 1 d . .
C2 C 0.9695(4) 0.7918(4) 1.1537(3) 0.0164(9) Uani 1 1 d . .
C1 C 0.3809(4) 0.8765(5) 1.3660(3) 0.0192(9) Uani 1 1 d . .
H1 H 0.2976 0.8561 1.3345 0.023 Uiso 1 1 calc R U
O6 O 1.0328(3) 1.0775(3) 1.19795(19) 0.0195(7) Uani 1 1 d . .

loop_
_atom_site_aniso_label
_atom_site_aniso_U_11
_atom_site_aniso_U_22
_atom_site_aniso_U_33
_atom_site_aniso_U_23
_atom_site_aniso_U_13
_atom_site_aniso_U_12
Cl1 0.0271(6) 0.0270(6) 0.0308(6) -0.0019(5) 0.0055(4) -0.0012(4)
O1 0.0244(15) 0.0158(15) 0.0145(14) -0.0035(13) 0.0072(12) -0.0031(12)
Cl2 0.0295(6) 0.0394(7) 0.0262(6) 0.0020(5) 0.0078(5) -0.0058(5)
O2 0.0136(14) 0.0166(16) 0.0153(15) 0.0010(12) 0.0054(11) 0.0016(11)
O3 0.0172(14) 0.0132(15) 0.0150(14) -0.0030(12) 0.0053(11) -0.0022(11)
O4 0.0257(16) 0.0175(16) 0.0189(16) 0.0030(13) 0.0105(12) -0.0025(12)
O5 0.0152(14) 0.0182(16) 0.0284(17) 0.0037(13) 0.0109(12) -0.0015(12)
C46 0.0123(19) 0.019(2) 0.014(2) -0.0006(18) 0.0012(15) -0.0042(16)
C45 0.018(2) 0.011(2) 0.016(2) -0.0016(17) 0.0061(16) -0.0026(16)
C44 0.018(2) 0.013(2) 0.019(2) -0.0022(17) 0.0115(17) 0.0006(16)
C43 0.027(2) 0.024(2) 0.012(2) 0.0017(18) 0.0074(17) 0.0000(18)
C42 0.013(2) 0.012(2) 0.019(2) -0.0046(17) 0.0068(16) 0.0001(15)
C41 0.037(3) 0.021(2) 0.020(2) -0.005(2) 0.0106(19) -0.005(2)
C40 0.0125(19) 0.018(2) 0.013(2) 0.0010(17) 0.0013(15) -0.0014(16)
C39 0.0109(19) 0.014(2) 0.016(2) 0.0001(17) 0.0019(15) 0.0012(15)
C38 0.0143(19) 0.014(2) 0.014(2) -0.0012(16) 0.0055(16) -0.0019(15)
C37 0.0107(18) 0.016(2) 0.015(2) -0.0002(17) 0.0043(15) 0.0010(15)
C36 0.021(2) 0.015(2) 0.016(2) -0.0019(17) 0.0084(16) -0.0025(17)
C35 0.0152(19) 0.010(2) 0.012(2) -0.0023(16) 0.0031(15) -0.0043(15)
C34 0.022(2) 0.010(2) 0.014(2) 0.0013(17) 0.0058(16) -0.0001(16)
C33 0.014(2) 0.019(2) 0.017(2) 0.0015(18) 0.0019(16) 0.0010(16)
C32 0.0149(19) 0.018(2) 0.012(2) 0.0033(17) 0.0028(16) -0.0009(16)
C31 0.018(2) 0.012(2) 0.016(2) 0.0001(17) 0.0061(16) -0.0051(16)
C30 0.0160(19) 0.019(2) 0.012(2) 0.0003(17) 0.0043(15) -0.0001(16)
C29 0.0134(19) 0.016(2) 0.016(2) -0.0005(17) 0.0075(16) -0.0016(16)
C28 0.0134(19) 0.014(2) 0.014(2) -0.0009(17) 0.0064(15) 0.0005(16)
C27 0.0106(18) 0.020(2) 0.015(2) 0.0026(17) 0.0016(15) 0.0021(16)
C26 0.0111(19) 0.014(2) 0.013(2) 0.0012(16) -0.0004(15) 0.0012(15)
C25 0.0126(19) 0.013(2) 0.011(2) 0.0045(16) -0.0010(15) 0.0024(15)
C24 0.0160(19) 0.011(2) 0.013(2) 0.0017(16) 0.0034(15) 0.0001(15)
C23 0.016(2) 0.013(2) 0.017(2) -0.0023(17) 0.0058(16) -0.0063(16)
C22 0.017(2) 0.014(2) 0.016(2) -0.0009(16) -0.0007(16) -0.0042(15)
C21 0.0116(19) 0.013(2) 0.016(2) -0.0032(16) 0.0054(16) 0.0038(15)
C20 0.018(2) 0.010(2) 0.017(2) -0.0050(16) 0.0108(16) 0.0001(16)
C19 0.0138(19) 0.022(2) 0.017(2) 0.0063(18) 0.0037(16) 0.0009(16)
C18 0.0142(19) 0.0068(19) 0.015(2) 0.0011(15) 0.0003(15) -0.0001(14)
C17 0.0148(19) 0.0105(19) 0.014(2) 0.0027(17) 0.0012(15) 0.0037(15)
C16 0.027(2) 0.017(2) 0.023(2) -0.0031(19) 0.0157(18) -0.0094(19)
C15 0.016(2) 0.016(2) 0.0089(19) 0.0018(17) 0.0020(15) 0.0035(16)
C14 0.016(2) 0.013(2) 0.013(2) 0.0019(16) 0.0041(16) -0.0013(16)
C13 0.0146(19) 0.010(2) 0.015(2) 0.0001(16) 0.0036(16) -0.0048(15)
C12 0.0111(18) 0.018(2) 0.015(2) -0.0010(17) 0.0051(15) -0.0003(16)
C11 0.017(2) 0.014(2) 0.012(2) -0.0009(16) 0.0039(16) -0.0026(16)
C10 0.022(2) 0.013(2) 0.014(2) 0.0000(16) 0.0123(17) -0.0004(16)
C9 0.016(2) 0.0074(18) 0.013(2) -0.0021(16) 0.0040(16) -0.0028(15)
C8 0.0091(18) 0.012(2) 0.015(2) -0.0024(16) 0.0021(15) -0.0027(15)
C7 0.015(2) 0.0069(19) 0.015(2) -0.0005(16) 0.0033(16) -0.0046(14)
C6 0.018(2) 0.016(2) 0.013(2) -0.0023(17) 0.0033(16) -0.0043(16)
C5 0.0136(19) 0.012(2) 0.012(2) -0.0011(16) 0.0032(15) -0.0016(15)
C4 0.017(2) 0.011(2) 0.017(2) 0.0014(16) 0.0049(16) -0.0013(16)
C3 0.0105(18) 0.013(2) 0.015(2) 0.0018(17) 0.0039(15) 0.0013(15)
C2 0.0132(18) 0.019(2) 0.021(2) 0.0019(18) 0.0104(16) -0.0008(16)
C1 0.016(2) 0.026(2) 0.018(2) -0.0059(19) 0.0087(16) -0.0081(18)
O6 0.0142(14) 0.0275(18) 0.0186(16) -0.0052(13) 0.0074(12) -0.0049(12)

loop_
_atom_type_symbol
_atom_type_description
_atom_type_scat_dispersion_real
_atom_type_scat_dispersion_imag
_atom_type_scat_source
C C 0.0181 0.0091 'International Tables Vol C Tables 4.2.6.8 and 6.1.1.4'
H H 0.0000 0.0000 'International Tables Vol C Tables 4.2.6.8 and 6.1.1.4'
Cl Cl 0.3639 0.7018 'International Tables Vol C Tables 4.2.6.8 and 6.1.1.4'
O O 0.0492 0.0322 'International Tables Vol C Tables 4.2.6.8 and 6.1.1.4'

loop_
_geom_angle_atom_site_label_1
_geom_angle_atom_site_label_2
_geom_angle_atom_site_label_3
_geom_angle
_geom_angle_site_symmetry_1
_geom_angle_site_symmetry_3
C15 O1 C43 119.7(3) . .
C8 O2 C46 121.8(3) . .
C18 O3 C46 120.6(3) . .
C10 O4 C43 122.1(3) . .
C2 O5 C34 119.3(3) . .
O3 C46 O2 116.4(3) . .
C20 C45 C35 115.6(3) . .
C20 C44 C1 117.9(4) . .
C20 C44 C42 123.7(4) . .
C1 C44 C42 118.4(4) . .
O4 C43 O1 115.5(3) . .
C44 C42 C3 112.7(3) . .
Cl1 C41 Cl2 111.7(2) 2_757 2_757
C22 C40 C17 122.5(4) . .
C21 C39 C17 109.2(3) . .
C28 C38 C9 115.1(3) . .
C2 C37 C21 121.5(4) . .
C10 C36 C20 120.2(4) . .
C6 C35 C13 118.7(4) . .
C6 C35 C45 117.9(4) . .
C13 C35 C45 123.2(4) . .
O5 C34 O6 111.2(3) . .
C23 C33 C6 118.7(4) . .
C30 C32 C26 122.0(4) . .
C29 C31 C7 121.8(4) . .
C32 C30 C18 119.2(4) . .
C8 C29 C31 119.8(4) . .
C27 C28 C21 118.6(4) . .
C27 C28 C38 118.6(4) . .
C21 C28 C38 122.8(4) . .
C19 C27 C28 122.2(4) . .
C3 C26 C32 118.2(4) . .
C3 C26 C4 124.0(4) . .
C32 C26 C4 117.5(4) . .
C24 C25 C17 119.6(4) . .
C24 C25 C14 117.2(4) . .
C17 C25 C14 123.2(4) . .
C15 C24 C25 120.6(4) . .
C33 C23 C11 120.5(4) . .
C33 C23 O6 118.2(4) . .
C11 C23 O6 121.1(4) . .
C40 C22 C15 118.8(4) . .
C37 C21 C28 118.8(4) . .
C37 C21 C39 117.6(4) . .
C28 C21 C39 123.5(4) . .
C44 C20 C36 120.3(4) . .
C44 C20 C45 122.4(4) . .
C36 C20 C45 117.3(4) . .
C27 C19 C2 118.8(4) . .
C12 C18 O3 125.1(4) . .
C12 C18 C30 120.0(4) . .
O3 C18 C30 114.8(3) . .
C40 C17 C25 117.9(4) . .
C40 C17 C39 118.2(4) . .
C25 C17 C39 123.6(4) . .
C1 C16 C10 119.6(4) . .
C24 C15 O1 125.6(4) . .
C24 C15 C22 120.6(4) . .
O1 C15 C22 113.8(4) . .
C7 C14 C25 111.9(3) . .
C11 C13 C35 118.9(4) . .
C11 C13 C4 117.4(4) . .
C35 C13 C4 123.5(4) . .
C18 C12 C3 120.5(4) . .
C23 C11 C13 121.1(4) . .
O4 C10 C16 114.5(4) . .
O4 C10 C36 125.6(4) . .
C16 C10 C36 119.9(4) . .
C5 C9 C7 120.0(4) . .
C5 C9 C38 117.0(4) . .
C7 C9 C38 123.1(4) . .
O2 C8 C29 114.5(3) . .
O2 C8 C5 126.0(4) . .
C29 C8 C5 119.5(4) . .
C9 C7 C31 118.2(4) . .
C9 C7 C14 124.0(3) . .
C31 C7 C14 117.8(4) . .
C33 C6 C35 121.9(4) . .
C9 C5 C8 120.7(4) . .
C13 C4 C26 109.0(3) . .
C26 C3 C12 119.9(4) . .
C26 C3 C42 123.2(4) . .
C12 C3 C42 116.9(4) . .
C37 C2 C19 120.1(4) . .
C37 C2 O5 116.0(4) . .
C19 C2 O5 123.6(4) . .
C16 C1 C44 121.9(4) . .
C23 O6 C34 117.2(3) . .

loop_
_geom_bond_atom_site_label_1
_geom_bond_atom_site_label_2
_geom_bond_distance
_geom_bond_site_symmetry_2
Cl1 C41 1.760(5) 2_747
O1 C15 1.388(5) .
O1 C43 1.417(5) .
Cl2 C41 1.766(5) 2_747
O2 C8 1.374(5) .
O2 C46 1.415(5) .
O3 C18 1.387(5) .
O3 C46 1.406(5) .
O4 C10 1.384(5) .
O4 C43 1.410(6) .
O5 C2 1.395(5) .
O5 C34 1.401(5) .
C45 C20 1.520(6) .
C45 C35 1.523(6) .
C44 C20 1.399(6) .
C44 C1 1.406(6) .
C44 C42 1.509(6) .
C42 C3 1.522(6) .
C41 Cl1 1.760(5) 2_757
C41 Cl2 1.766(5) 2_757
C40 C22 1.374(6) .
C40 C17 1.401(6) .
C39 C21 1.514(6) .
C39 C17 1.510(6) .
C38 C28 1.518(6) .
C38 C9 1.521(5) .
C37 C2 1.376(6) .
C37 C21 1.394(6) .
C36 C10 1.392(6) .
C36 C20 1.397(6) .
C35 C6 1.396(6) .
C35 C13 1.403(6) .
C34 O6 1.406(5) .
C33 C23 1.382(6) .
C33 C6 1.388(6) .
C32 C30 1.374(6) .
C32 C26 1.400(6) .
C31 C29 1.381(6) .
C31 C7 1.403(6) .
C30 C18 1.397(6) .
C29 C8 1.380(6) .
C28 C27 1.397(6) .
C28 C21 1.402(6) .
C27 C19 1.376(6) .
C26 C3 1.396(6) .
C26 C4 1.519(6) .
C25 C24 1.401(6) .
C25 C17 1.408(6) .
C25 C14 1.517(6) .
C24 C15 1.378(6) .
C23 C11 1.381(6) .
C23 O6 1.398(5) .
C22 C15 1.392(6) .
C19 C2 1.389(6) .
C18 C12 1.379(6) .
C16 C1 1.374(7) .
C16 C10 1.389(6) .
C14 C7 1.516(6) .
C13 C11 1.397(6) .
C13 C4 1.517(6) .
C12 C3 1.401(6) .
C9 C5 1.394(6) .
C9 C7 1.397(6) .
C8 C5 1.398(6) .
